data_4027162
loop_
_publ_author_name
'Julia A. Kalow'
'Dana E. Schmitt'
'Abigail G. Doyle'

_publ_section_title
;
 Synthesis of \b-Fluoroamines by Lewis Base Catalyzed Hydrofluorination of
 Aziridines
;
_journal_name_full 'Journal of Organic Chemistry'
_journal_page_first 4177
_journal_page_last 4183
_journal_paper_doi 10.1021/jo300433a
_journal_volume 77
_journal_year 2012
_chemical_absolute_configuration syn
_chemical_formula_sum 'C14 H21 Cl F N'
_chemical_formula_weight 257.77
_chemical_name_systematic
;
 ?
;
_space_group_IT_number 19
_symmetry_cell_setting orthorhombic
_symmetry_space_group_name_Hall 'P 2ac 2ab'
_symmetry_space_group_name_H-M 'P 21 21 21'
_atom_sites_solution_hydrogens geom
_atom_sites_solution_primary direct
_atom_sites_solution_secondary difmap
_audit_creation_method SHELXL-97
_cell_angle_alpha 90.00
_cell_angle_beta 90.00
_cell_angle_gamma 90.00
_cell_formula_units_Z 4
_cell_length_a 7.2538(3)
_cell_length_b 11.4105(6)
_cell_length_c 17.0270(8)
_cell_measurement_reflns_used 9935
_cell_measurement_temperature 100(2)
_cell_measurement_theta_max 65.54
_cell_measurement_theta_min 4.67
_cell_volume 1409.32(12)
_computing_cell_refinement 'Bruker SAINT'
_computing_data_collection 'Bruker APEX2'
_computing_data_reduction 'Bruker SAINT'
_computing_molecular_graphics 'ORTEP3 (Farraguia, 1994)'
_computing_structure_refinement 'SHELXL-97 (Sheldrick, 2008)'
_computing_structure_solution 'SIR92 (Giacavazzo, 1993)'
_diffrn_ambient_temperature 100(2)
_diffrn_measured_fraction_theta_full 0.985
_diffrn_measured_fraction_theta_max 0.985
_diffrn_measurement_device_type 'Bruker APEX II CCD'
_diffrn_measurement_method 'phi and omega scans'
_diffrn_radiation_monochromator graphite
_diffrn_radiation_source 'fine-focus sealed tube'
_diffrn_radiation_type CuK\a
_diffrn_radiation_wavelength 1.54178
_diffrn_reflns_av_R_equivalents 0.0316
_diffrn_reflns_av_sigmaI/netI 0.0274
_diffrn_reflns_limit_h_max 7
_diffrn_reflns_limit_h_min -8
_diffrn_reflns_limit_k_max 12
_diffrn_reflns_limit_k_min -13
_diffrn_reflns_limit_l_max 19
_diffrn_reflns_limit_l_min -19
_diffrn_reflns_number 11146
_diffrn_reflns_theta_full 65.93
_diffrn_reflns_theta_max 65.93
_diffrn_reflns_theta_min 4.66
_exptl_absorpt_coefficient_mu 2.323
_exptl_absorpt_correction_T_max 0.7527
_exptl_absorpt_correction_T_min 0.5326
_exptl_absorpt_correction_type multi-scan
_exptl_absorpt_process_details 'SADABS V2008/1 (Bruker AXS)'
_exptl_crystal_colour colourless
_exptl_crystal_density_diffrn 1.215
_exptl_crystal_description rod
_exptl_crystal_F_000 552
_exptl_crystal_size_max 0.384
_exptl_crystal_size_mid 0.102
_exptl_crystal_size_min 0.05
_refine_diff_density_max 0.165
_refine_diff_density_min -0.130
_refine_diff_density_rms 0.030
_refine_ls_abs_structure_details 'Flack H D (1983), Acta Cryst. A39, 876-881'
_refine_ls_abs_structure_Flack 0.047(10)
_refine_ls_extinction_method none
_refine_ls_goodness_of_fit_ref 1.085
_refine_ls_hydrogen_treatment mixed
_refine_ls_matrix_type full
_refine_ls_number_parameters 164
_refine_ls_number_reflns 2349
_refine_ls_number_restraints 0
_refine_ls_restrained_S_all 1.085
_refine_ls_R_factor_all 0.0199
_refine_ls_R_factor_gt 0.0198
_refine_ls_shift/su_max 0.001
_refine_ls_shift/su_mean 0.000
_refine_ls_structure_factor_coef Fsqd
_refine_ls_weighting_details 'calc w=1/[\s^2^(Fo^2^)+(0.0401P)^2^+0.0675P] where P=(Fo^2^+2Fc^2^)/3'
_refine_ls_weighting_scheme calc
_refine_ls_wR_factor_gt 0.0600
_refine_ls_wR_factor_ref 0.0601
_reflns_number_gt 2335
_reflns_number_total 2349
_reflns_threshold_expression >2\s(I)
_cod_data_source_file jo300433a_si_002.cif
_cod_data_source_block jak2
_cod_database_code 4027162

loop_
_symmetry_equiv_pos_as_xyz
'x, y, z'
'x+1/2, -y+1/2, -z'
'-x, y+1/2, -z+1/2'
'-x+1/2, -y, z+1/2'

loop_
_atom_site_label
_atom_site_type_symbol
_atom_site_fract_x
_atom_site_fract_y
_atom_site_fract_z
_atom_site_U_iso_or_equiv
_atom_site_adp_type
_atom_site_occupancy
_atom_site_symmetry_multiplicity
_atom_site_calc_flag
_atom_site_refinement_flags
Cl1 Cl 0.05051(4) 0.37171(2) 0.552233(15) 0.01995(10) Uani 1 1 d .
F1 F 0.42031(9) 0.07235(7) 0.63282(4) 0.02359(18) Uani 1 1 d .
N1 N 0.14609(15) 0.11149(10) 0.51948(5) 0.0156(2) Uani 1 1 d .
C11 C -0.0892(2) -0.23177(12) 0.38036(8) 0.0296(3) Uani 1 1 d .
H11 H -0.1929 -0.2699 0.3578 0.036 Uiso 1 1 calc R
C4 C 0.01058(19) 0.07318(14) 0.76426(7) 0.0284(3) Uani 1 1 d .
H4A H -0.0098 0.1586 0.7695 0.034 Uiso 1 1 calc R
H4B H -0.0099 0.0367 0.8163 0.034 Uiso 1 1 calc R
C13 C 0.2258(2) -0.23610(12) 0.42272(7) 0.0261(3) Uani 1 1 d .
H13 H 0.3377 -0.2780 0.4302 0.031 Uiso 1 1 calc R
C10 C -0.10155(18) -0.11445(13) 0.40252(7) 0.0234(3) Uani 1 1 d .
H10 H -0.2146 -0.0734 0.3962 0.028 Uiso 1 1 calc R
C3 C -0.1258(2) 0.02261(14) 0.70497(8) 0.0280(3) Uani 1 1 d .
H3A H -0.1124 -0.0637 0.7032 0.034 Uiso 1 1 calc R
H3B H -0.2531 0.0409 0.7219 0.034 Uiso 1 1 calc R
C5 C 0.20780(18) 0.05036(13) 0.73766(7) 0.0242(3) Uani 1 1 d .
H5A H 0.2948 0.0861 0.7755 0.029 Uiso 1 1 calc R
H5B H 0.2311 -0.0351 0.7364 0.029 Uiso 1 1 calc R
C1 C 0.10722(16) 0.05284(11) 0.59685(7) 0.0171(3) Uani 1 1 d .
H1 H 0.1288 -0.0333 0.5913 0.020 Uiso 1 1 calc R
C12 C 0.0732(2) -0.29259(12) 0.39105(8) 0.0290(3) Uani 1 1 d .
H12 H 0.0807 -0.3729 0.3768 0.035 Uiso 1 1 calc R
C8 C 0.08063(17) 0.14854(11) 0.38009(7) 0.0201(3) Uani 1 1 d .
H8A H 0.2084 0.1330 0.3646 0.030 Uiso 1 1 calc R
H8B H 0.0673 0.2314 0.3941 0.030 Uiso 1 1 calc R
H8C H -0.0018 0.1300 0.3362 0.030 Uiso 1 1 calc R
C2 C -0.09263(16) 0.07328(12) 0.62278(7) 0.0216(3) Uani 1 1 d .
H2A H -0.1190 0.1584 0.6232 0.026 Uiso 1 1 calc R
H2B H -0.1775 0.0356 0.5849 0.026 Uiso 1 1 calc R
C14 C 0.21525(17) -0.11817(12) 0.44356(7) 0.0204(3) Uani 1 1 d .
H14 H 0.3203 -0.0795 0.4644 0.024 Uiso 1 1 calc R
C9 C 0.05095(18) -0.05717(11) 0.43380(6) 0.0174(2) Uani 1 1 d .
C7 C 0.03075(16) 0.07245(10) 0.45084(7) 0.0172(3) Uani 1 1 d .
H7 H -0.1014 0.0877 0.4641 0.021 Uiso 1 1 calc R
C6 C 0.24001(16) 0.10133(11) 0.65714(7) 0.0184(3) Uani 1 1 d .
H6 H 0.2271 0.1885 0.6595 0.022 Uiso 1 1 calc R
H1N H 0.269(2) 0.1017(14) 0.5053(9) 0.029(4) Uiso 1 1 d .
H2N H 0.128(2) 0.1815(15) 0.5286(8) 0.017(4) Uiso 1 1 d .

loop_
_atom_site_aniso_label
_atom_site_aniso_U_11
_atom_site_aniso_U_22
_atom_site_aniso_U_33
_atom_site_aniso_U_23
_atom_site_aniso_U_13
_atom_site_aniso_U_12
Cl1 0.01751(15) 0.01735(16) 0.02500(15) -0.00361(11) -0.00134(11) 0.00057(11)
F1 0.0184(4) 0.0296(4) 0.0228(3) 0.0015(3) -0.0003(3) 0.0034(3)
N1 0.0174(5) 0.0136(6) 0.0159(5) -0.0007(4) 0.0000(4) 0.0012(4)
C11 0.0331(8) 0.0237(7) 0.0320(7) -0.0071(6) -0.0013(6) -0.0100(6)
C4 0.0292(7) 0.0402(8) 0.0159(6) 0.0019(5) 0.0028(5) -0.0015(6)
C13 0.0337(7) 0.0200(7) 0.0247(6) -0.0006(5) 0.0027(5) 0.0049(6)
C10 0.0229(6) 0.0244(7) 0.0230(6) -0.0019(5) -0.0015(5) -0.0013(6)
C3 0.0257(6) 0.0375(8) 0.0208(6) 0.0038(6) 0.0023(5) -0.0044(6)
C5 0.0286(7) 0.0278(7) 0.0162(6) 0.0015(5) -0.0037(5) -0.0006(6)
C1 0.0207(6) 0.0163(6) 0.0142(5) 0.0010(5) -0.0010(5) 0.0002(5)
C12 0.0408(8) 0.0165(6) 0.0296(6) -0.0038(5) 0.0046(6) -0.0027(6)
C8 0.0243(6) 0.0182(6) 0.0177(5) 0.0011(5) -0.0025(5) 0.0010(5)
C2 0.0175(6) 0.0287(7) 0.0184(6) 0.0022(5) 0.0005(5) -0.0015(5)
C14 0.0243(6) 0.0197(6) 0.0172(5) -0.0019(5) -0.0002(5) -0.0001(5)
C9 0.0228(6) 0.0166(6) 0.0126(5) -0.0001(4) 0.0012(5) -0.0012(5)
C7 0.0171(6) 0.0173(6) 0.0170(5) -0.0014(5) -0.0030(5) 0.0013(5)
C6 0.0164(6) 0.0214(7) 0.0174(6) 0.0000(5) -0.0015(4) 0.0019(5)

loop_
_atom_type_symbol
_atom_type_description
_atom_type_scat_dispersion_real
_atom_type_scat_dispersion_imag
_atom_type_scat_source
C C 0.0181 0.0091 'International Tables Vol C Tables 4.2.6.8 and 6.1.1.4'
H H 0.0000 0.0000 'International Tables Vol C Tables 4.2.6.8 and 6.1.1.4'
N N 0.0311 0.0180 'International Tables Vol C Tables 4.2.6.8 and 6.1.1.4'
F F 0.0727 0.0534 'International Tables Vol C Tables 4.2.6.8 and 6.1.1.4'
Cl Cl 0.3639 0.7018 'International Tables Vol C Tables 4.2.6.8 and 6.1.1.4'

loop_
_geom_angle_atom_site_label_1
_geom_angle_atom_site_label_2
_geom_angle_atom_site_label_3
_geom_angle
C1 N1 C7 116.38(9)
C10 C11 C12 120.15(13)
C5 C4 C3 110.32(11)
C14 C13 C12 120.16(13)
C11 C10 C9 120.26(12)
C2 C3 C4 111.07(11)
C6 C5 C4 110.49(10)
N1 C1 C6 108.20(9)
N1 C1 C2 111.21(10)
C6 C1 C2 110.55(10)
C11 C12 C13 119.89(12)
C3 C2 C1 110.72(10)
C13 C14 C9 120.02(12)
C10 C9 C14 119.49(11)
C10 C9 C7 117.09(12)
C14 C9 C7 123.30(11)
C9 C7 N1 112.59(10)
C9 C7 C8 112.39(10)
N1 C7 C8 108.21(9)
F1 C6 C5 108.67(10)
F1 C6 C1 107.78(9)
C5 C6 C1 112.18(10)

loop_
_geom_bond_atom_site_label_1
_geom_bond_atom_site_label_2
_geom_bond_distance
F1 C6 1.4112(14)
N1 C1 1.5042(14)
N1 C7 1.5049(14)
C11 C10 1.394(2)
C11 C12 1.379(2)
C4 C5 1.523(2)
C4 C3 1.5265(19)
C13 C14 1.3938(19)
C13 C12 1.390(2)
C10 C9 1.3909(18)
C3 C2 1.5331(17)
C5 C6 1.5075(17)
C1 C6 1.5125(17)
C1 C2 1.5333(16)
C8 C7 1.5283(17)
C14 C9 1.3901(18)
C9 C7 1.5143(17)

loop_
_geom_torsion_atom_site_label_1
_geom_torsion_atom_site_label_2
_geom_torsion_atom_site_label_3
_geom_torsion_atom_site_label_4
_geom_torsion
C12 C11 C10 C9 1.53(19)
C5 C4 C3 C2 -56.80(16)
C3 C4 C5 C6 57.12(16)
C7 N1 C1 C6 178.42(10)
C7 N1 C1 C2 -60.00(14)
C10 C11 C12 C13 -1.1(2)
C14 C13 C12 C11 -0.1(2)
C4 C3 C2 C1 55.70(16)
N1 C1 C2 C3 -174.92(11)
C6 C1 C2 C3 -54.72(14)
C12 C13 C14 C9 0.97(18)
C11 C10 C9 C14 -0.67(18)
C11 C10 C9 C7 175.61(11)
C13 C14 C9 C10 -0.58(17)
C13 C14 C9 C7 -176.61(11)
C10 C9 C7 N1 148.89(10)
C14 C9 C7 N1 -34.99(16)
C10 C9 C7 C8 -88.60(13)
C14 C9 C7 C8 87.51(13)
C1 N1 C7 C9 -59.54(14)
C1 N1 C7 C8 175.63(9)
C4 C5 C6 F1 -176.57(10)
C4 C5 C6 C1 -57.51(15)
N1 C1 C6 F1 -62.21(12)
C2 C1 C6 F1 175.80(10)
N1 C1 C6 C5 178.21(10)
C2 C1 C6 C5 56.21(14)
